data_7104215
loop_
_publ_author_name
'Ke, Xianbing'
'Hu, Hao'
'Zhang, Keda'
'Xu, Wenjin'
'Zhu, Qifeng'
'Wu, Lamei'
'Hu, Xianming'

_publ_section_title
;
 Significant steroids: effective and general synthesis of 4alpha- and
 4beta-amino-5alpha-androstanes.
;
_journal_issue 9
_journal_name_full 'Chemical communications (Cambridge, England)'
_journal_page_first 1037
_journal_page_last 1039
_journal_paper_doi 10.1039/b817910g
_journal_volume 34
_journal_year 2009
_chemical_formula_sum 'C23 H35 N O2'
_chemical_formula_weight 357.52
_chemical_name_systematic
;
?
;
_space_group_IT_number 19
_symmetry_cell_setting orthorhombic
_symmetry_space_group_name_Hall 'P 2ac 2ab'
_symmetry_space_group_name_H-M 'P 21 21 21'
_atom_sites_solution_hydrogens geom
_atom_sites_solution_primary direct
_atom_sites_solution_secondary difmap
_audit_creation_method SHELXL-97
_cell_angle_alpha 90.00
_cell_angle_beta 90.00
_cell_angle_gamma 90.00
_cell_formula_units_Z 4
_cell_length_a 7.7287(7)
_cell_length_b 8.6066(8)
_cell_length_c 29.9778(16)
_cell_measurement_reflns_used 1509
_cell_measurement_temperature 296(2)
_cell_measurement_theta_max 22.00
_cell_measurement_theta_min 2.46
_cell_volume 1994.1(3)
_computing_cell_refinement 'Bruker SMART'
_computing_data_collection 'Bruker SMART'
_computing_data_reduction 'Bruker SAINT'
_computing_molecular_graphics 'Bruker SHELXTL'
_computing_publication_material 'Bruker SHELXTL'
_computing_structure_refinement 'SHELXL-97 (Sheldrick, 1997)'
_computing_structure_solution 'SHELXS-97 (Sheldrick, 1990)'
_diffrn_ambient_temperature 296(2)
_diffrn_measured_fraction_theta_full 0.989
_diffrn_measured_fraction_theta_max 0.989
_diffrn_measurement_device_type 'CCD area detector'
_diffrn_measurement_method 'phi and omega scans'
_diffrn_radiation_monochromator graphite
_diffrn_radiation_source 'fine-focus sealed tube'
_diffrn_radiation_type MoK\a
_diffrn_radiation_wavelength 0.71073
_diffrn_reflns_av_R_equivalents 0.0442
_diffrn_reflns_av_sigmaI/netI 0.0473
_diffrn_reflns_limit_h_max 8
_diffrn_reflns_limit_h_min -10
_diffrn_reflns_limit_k_max 11
_diffrn_reflns_limit_k_min -10
_diffrn_reflns_limit_l_max 29
_diffrn_reflns_limit_l_min -38
_diffrn_reflns_number 9031
_diffrn_reflns_theta_full 27.50
_diffrn_reflns_theta_max 27.50
_diffrn_reflns_theta_min 2.46
_exptl_absorpt_coefficient_mu 0.074
_exptl_absorpt_correction_T_max 0.9926
_exptl_absorpt_correction_T_min 0.9853
_exptl_absorpt_correction_type none
_exptl_crystal_colour colorless
_exptl_crystal_density_diffrn 1.191
_exptl_crystal_density_meas 0
_exptl_crystal_density_method 'not measured'
_exptl_crystal_description block
_exptl_crystal_F_000 784
_exptl_crystal_size_max 0.20
_exptl_crystal_size_mid 0.10
_exptl_crystal_size_min 0.10
_refine_diff_density_max 0.170
_refine_diff_density_min -0.148
_refine_diff_density_rms 0.038
_refine_ls_abs_structure_details 'Flack H D (1983), Acta Cryst. A39, 876-881'
_refine_ls_extinction_method none
_refine_ls_goodness_of_fit_ref 1.043
_refine_ls_hydrogen_treatment mixed
_refine_ls_matrix_type full
_refine_ls_number_parameters 237
_refine_ls_number_reflns 2602
_refine_ls_number_restraints 0
_refine_ls_restrained_S_all 1.043
_refine_ls_R_factor_all 0.0867
_refine_ls_R_factor_gt 0.0529
_refine_ls_shift/su_max 0.000
_refine_ls_shift/su_mean 0.000
_refine_ls_structure_factor_coef Fsqd
_refine_ls_weighting_details 'calc w=1/[\s^2^(Fo^2^)+(0.0689P)^2^+0.0000P] where P=(Fo^2^+2Fc^2^)/3'
_refine_ls_weighting_scheme calc
_refine_ls_wR_factor_gt 0.1207
_refine_ls_wR_factor_ref 0.1350
_reflns_number_gt 1753
_reflns_number_total 2602
_reflns_threshold_expression >2sigma(I)
_cod_data_source_file b817910g.txt
_cod_data_source_block 070927cm
_cod_depositor_comments
;
The following automatic conversions were performed:
'_symmetry_cell_setting' value 'Orthorhombic' changed to 'orthorhombic'
according to '/home/saulius/struct/CIF-dictionaries/cif_core.dic'
dictionary named 'cif_core.dic' version 2.4.1 from 2010-06-29.

Automatic conversion script
Id: cif_fix_enum 1527 2010-12-29 10:47:43Z saulius 
;
_cod_original_sg_symbol_H-M P2(1)2(1)2(1)
_cod_database_code 7104215

loop_
_symmetry_equiv_pos_as_xyz
'x, y, z'
'-x+1/2, -y, z+1/2'
'-x, y+1/2, -z+1/2'
'x+1/2, -y+1/2, -z'

loop_
_atom_site_label
_atom_site_type_symbol
_atom_site_fract_x
_atom_site_fract_y
_atom_site_fract_z
_atom_site_U_iso_or_equiv
_atom_site_adp_type
_atom_site_occupancy
_atom_site_symmetry_multiplicity
_atom_site_calc_flag
_atom_site_refinement_flags
_atom_site_disorder_assembly
_atom_site_disorder_group
C1 C 1.1337(4) 0.4470(4) 0.16204(10) 0.0507(8) Uani 1 1 d . . .
H1A H 1.1614 0.5104 0.1362 0.061 Uiso 1 1 calc R . .
H1B H 1.2325 0.3809 0.1681 0.061 Uiso 1 1 calc R . .
C2 C 1.1035(4) 0.5534(4) 0.20219(10) 0.0571(9) Uani 1 1 d . . .
H2A H 1.0889 0.4909 0.2289 0.069 Uiso 1 1 calc R . .
H2B H 1.2035 0.6198 0.2064 0.069 Uiso 1 1 calc R . .
C3 C 0.9465(4) 0.6513(4) 0.19523(8) 0.0475(8) Uani 1 1 d . . .
C4 C 0.7814(4) 0.5597(4) 0.18520(9) 0.0423(7) Uani 1 1 d . . .
H4 H 0.7608 0.4924 0.2110 0.051 Uiso 1 1 calc R . .
C5 C 0.8171(4) 0.4503(3) 0.14493(9) 0.0393(7) Uani 1 1 d . . .
H5 H 0.8432 0.5184 0.1196 0.047 Uiso 1 1 calc R . .
C6 C 0.9776(4) 0.3449(3) 0.15096(8) 0.0384(7) Uani 1 1 d . . .
C7 C 1.0096(4) 0.2609(3) 0.10557(8) 0.0381(7) Uani 1 1 d . . .
H7 H 1.0266 0.3437 0.0836 0.046 Uiso 1 1 calc R . .
C8 C 0.8513(4) 0.1679(3) 0.08929(9) 0.0377(7) Uani 1 1 d . . .
H8 H 0.8308 0.0827 0.1103 0.045 Uiso 1 1 calc R . .
C9 C 0.6905(4) 0.2703(4) 0.08828(10) 0.0466(8) Uani 1 1 d . . .
H9A H 0.5905 0.2057 0.0820 0.056 Uiso 1 1 calc R . .
H9B H 0.7017 0.3445 0.0641 0.056 Uiso 1 1 calc R . .
C10 C 0.6588(4) 0.3585(4) 0.13162(10) 0.0486(8) Uani 1 1 d . . .
H10A H 0.5616 0.4285 0.1278 0.058 Uiso 1 1 calc R . .
H10B H 0.6299 0.2855 0.1551 0.058 Uiso 1 1 calc R . .
C11 C 1.1759(4) 0.1638(4) 0.10454(9) 0.0512(8) Uani 1 1 d . . .
H11A H 1.2733 0.2303 0.1118 0.061 Uiso 1 1 calc R . .
H11B H 1.1687 0.0839 0.1273 0.061 Uiso 1 1 calc R . .
C12 C 1.2094(4) 0.0866(4) 0.05929(10) 0.0503(8) Uani 1 1 d . . .
H12A H 1.2345 0.1656 0.0371 0.060 Uiso 1 1 calc R . .
H12B H 1.3092 0.0186 0.0615 0.060 Uiso 1 1 calc R . .
C13 C 1.0522(4) -0.0069(3) 0.04481(9) 0.0435(7) Uani 1 1 d . . .
C14 C 0.8926(4) 0.0982(3) 0.04407(8) 0.0414(7) Uani 1 1 d . . .
H14 H 0.9239 0.1864 0.0250 0.050 Uiso 1 1 calc R . .
C15 C 0.7592(5) 0.0062(4) 0.01770(10) 0.0549(8) Uani 1 1 d . . .
H15A H 0.6698 0.0735 0.0057 0.066 Uiso 1 1 calc R . .
H15B H 0.7059 -0.0737 0.0359 0.066 Uiso 1 1 calc R . .
C16 C 0.8694(5) -0.0647(4) -0.01955(11) 0.0664(10) Uani 1 1 d . . .
H16A H 0.8305 -0.1693 -0.0263 0.080 Uiso 1 1 calc R . .
H16B H 0.8613 -0.0024 -0.0464 0.080 Uiso 1 1 calc R . .
C17 C 1.0531(5) -0.0671(3) -0.00256(10) 0.0508(8) Uani 1 1 d . . .
C18 C 1.0282(5) -0.1536(3) 0.07421(9) 0.0557(9) Uani 1 1 d . . .
H18A H 0.9353 -0.2154 0.0625 0.084 Uiso 1 1 calc R . .
H18B H 1.0014 -0.1228 0.1042 0.084 Uiso 1 1 calc R . .
H18C H 1.1331 -0.2134 0.0741 0.084 Uiso 1 1 calc R . .
C19 C 0.9518(5) 0.2261(4) 0.18853(9) 0.0549(9) Uani 1 1 d . . .
H19A H 1.0577 0.1704 0.1934 0.082 Uiso 1 1 calc R . .
H19B H 0.8622 0.1544 0.1803 0.082 Uiso 1 1 calc R . .
H19C H 0.9192 0.2792 0.2154 0.082 Uiso 1 1 calc R . .
C20 C 0.5689(4) 0.7383(4) 0.21879(10) 0.0593(9) Uani 1 1 d . . .
H20A H 0.6669 0.7672 0.2372 0.071 Uiso 1 1 calc R . .
H20B H 0.4894 0.6765 0.2365 0.071 Uiso 1 1 calc R . .
C21 C 0.4792(7) 0.8816(5) 0.20046(13) 0.0926(14) Uani 1 1 d . . .
H21A H 0.3631 0.8904 0.2125 0.111 Uiso 1 1 calc R . .
H21B H 0.5434 0.9747 0.2082 0.111 Uiso 1 1 calc R . .
C22 C 0.4738(6) 0.8611(5) 0.15185(13) 0.0829(12) Uani 1 1 d . . .
H22A H 0.4885 0.9601 0.1368 0.099 Uiso 1 1 calc R . .
H22B H 0.3642 0.8163 0.1427 0.099 Uiso 1 1 calc R . .
C23 C 0.6182(5) 0.7551(4) 0.14107(9) 0.0556(9) Uani 1 1 d . . .
H23A H 0.5948 0.6975 0.1139 0.067 Uiso 1 1 calc R . .
H23B H 0.7256 0.8120 0.1375 0.067 Uiso 1 1 calc R . .
N1 N 0.6260(3) 0.6521(3) 0.17931(7) 0.0447(6) Uani 1 1 d . . .
O1 O 0.9502(3) 0.7927(3) 0.19648(7) 0.0657(7) Uani 1 1 d . . .
O2 O 1.1781(3) -0.1101(3) -0.02341(7) 0.0696(7) Uani 1 1 d . . .

loop_
_atom_site_aniso_label
_atom_site_aniso_U_11
_atom_site_aniso_U_22
_atom_site_aniso_U_33
_atom_site_aniso_U_23
_atom_site_aniso_U_13
_atom_site_aniso_U_12
C1 0.0402(17) 0.059(2) 0.0526(17) -0.0081(16) -0.0081(14) -0.0006(17)
C2 0.057(2) 0.059(2) 0.0561(18) -0.0148(17) -0.0152(16) 0.0003(18)
C3 0.060(2) 0.0516(19) 0.0307(14) -0.0065(14) 0.0004(13) -0.0024(18)
C4 0.0493(18) 0.0414(16) 0.0362(14) 0.0021(13) 0.0028(12) 0.0030(16)
C5 0.0439(17) 0.0361(15) 0.0380(14) 0.0048(12) 0.0002(12) 0.0004(14)
C6 0.0396(16) 0.0381(15) 0.0374(14) 0.0017(13) -0.0011(12) 0.0034(14)
C7 0.0434(17) 0.0341(15) 0.0368(13) 0.0021(13) -0.0027(12) 0.0014(14)
C8 0.0375(16) 0.0331(15) 0.0426(14) 0.0010(12) -0.0010(12) -0.0016(14)
C9 0.0339(17) 0.0432(17) 0.0628(17) -0.0111(15) -0.0094(13) 0.0021(15)
C10 0.0374(17) 0.0433(17) 0.0650(18) -0.0065(15) 0.0019(14) 0.0044(15)
C11 0.0471(19) 0.055(2) 0.0518(17) -0.0090(15) -0.0043(14) 0.0038(17)
C12 0.0467(18) 0.0532(19) 0.0508(17) -0.0026(16) 0.0077(14) 0.0057(17)
C13 0.0502(19) 0.0387(15) 0.0418(15) 0.0009(14) 0.0057(13) 0.0010(16)
C14 0.0514(18) 0.0325(15) 0.0403(14) 0.0020(12) -0.0045(13) -0.0025(15)
C15 0.060(2) 0.0465(18) 0.0578(18) -0.0074(17) -0.0076(16) -0.0094(17)
C16 0.082(3) 0.063(2) 0.0541(19) -0.0132(18) -0.0059(18) -0.013(2)
C17 0.075(2) 0.0340(16) 0.0439(16) 0.0003(14) 0.0155(17) -0.0008(18)
C18 0.071(2) 0.0435(17) 0.0528(17) 0.0056(15) 0.0108(16) 0.0117(18)
C19 0.069(2) 0.0536(19) 0.0421(15) 0.0050(15) -0.0002(15) 0.0130(19)
C20 0.059(2) 0.064(2) 0.0545(19) -0.0051(17) 0.0092(15) 0.005(2)
C21 0.123(4) 0.061(2) 0.094(3) -0.012(2) 0.021(3) 0.030(3)
C22 0.087(3) 0.070(2) 0.092(3) 0.016(2) 0.010(2) 0.036(3)
C23 0.067(2) 0.0494(19) 0.0498(17) 0.0021(16) -0.0019(16) 0.0133(19)
N1 0.0508(15) 0.0433(14) 0.0401(12) -0.0038(12) 0.0035(11) 0.0106(13)
O1 0.0784(17) 0.0452(13) 0.0735(16) -0.0117(12) -0.0075(12) -0.0056(14)
O2 0.0947(19) 0.0633(15) 0.0508(12) -0.0047(12) 0.0211(13) 0.0129(15)

loop_
_atom_type_symbol
_atom_type_description
_atom_type_scat_dispersion_real
_atom_type_scat_dispersion_imag
_atom_type_scat_source
C C 0.0033 0.0000 'International Tables Vol C Tables 4.2.6.8 and 6.1.1.4'
H H 0.0000 0.0000 'International Tables Vol C Tables 4.2.6.8 and 6.1.1.4'
N N 0.0061 0.0000 'International Tables Vol C Tables 4.2.6.8 and 6.1.1.4'
O O 0.0106 0.0000 'International Tables Vol C Tables 4.2.6.8 and 6.1.1.4'

loop_
_geom_angle_atom_site_label_1
_geom_angle_atom_site_label_2
_geom_angle_atom_site_label_3
_geom_angle
_geom_angle_site_symmetry_1
_geom_angle_site_symmetry_3
_geom_angle_publ_flag
C6 C1 C2 113.2(2) . . ?
C6 C1 H1A 108.9 . . ?
C2 C1 H1A 108.9 . . ?
C6 C1 H1B 108.9 . . ?
C2 C1 H1B 108.9 . . ?
H1A C1 H1B 107.7 . . ?
C3 C2 C1 110.6(2) . . ?
C3 C2 H2A 109.5 . . ?
C1 C2 H2A 109.5 . . ?
C3 C2 H2B 109.5 . . ?
C1 C2 H2B 109.5 . . ?
H2A C2 H2B 108.1 . . ?
O1 C3 C2 122.7(3) . . ?
O1 C3 C4 122.7(3) . . ?
C2 C3 C4 114.5(2) . . ?
N1 C4 C3 115.6(2) . . ?
N1 C4 C5 112.6(2) . . ?
C3 C4 C5 108.5(2) . . ?
N1 C4 H4 106.6 . . ?
C3 C4 H4 106.6 . . ?
C5 C4 H4 106.6 . . ?
C10 C5 C6 112.0(2) . . ?
C10 C5 C4 112.2(2) . . ?
C6 C5 C4 114.0(2) . . ?
C10 C5 H5 106.0 . . ?
C6 C5 H5 106.0 . . ?
C4 C5 H5 106.0 . . ?
C1 C6 C19 109.1(2) . . ?
C1 C6 C5 108.7(2) . . ?
C19 C6 C5 111.8(2) . . ?
C1 C6 C7 109.3(2) . . ?
C19 C6 C7 110.6(2) . . ?
C5 C6 C7 107.3(2) . . ?
C11 C7 C8 112.1(2) . . ?
C11 C7 C6 113.8(2) . . ?
C8 C7 C6 113.0(2) . . ?
C11 C7 H7 105.7 . . ?
C8 C7 H7 105.7 . . ?
C6 C7 H7 105.7 . . ?
C14 C8 C9 112.5(2) . . ?
C14 C8 C7 108.7(2) . . ?
C9 C8 C7 110.7(2) . . ?
C14 C8 H8 108.3 . . ?
C9 C8 H8 108.3 . . ?
C7 C8 H8 108.3 . . ?
C8 C9 C10 113.7(2) . . ?
C8 C9 H9A 108.8 . . ?
C10 C9 H9A 108.8 . . ?
C8 C9 H9B 108.8 . . ?
C10 C9 H9B 108.8 . . ?
H9A C9 H9B 107.7 . . ?
C5 C10 C9 110.8(2) . . ?
C5 C10 H10A 109.5 . . ?
C9 C10 H10A 109.5 . . ?
C5 C10 H10B 109.5 . . ?
C9 C10 H10B 109.5 . . ?
H10A C10 H10B 108.1 . . ?
C12 C11 C7 113.3(2) . . ?
C12 C11 H11A 108.9 . . ?
C7 C11 H11A 108.9 . . ?
C12 C11 H11B 108.9 . . ?
C7 C11 H11B 108.9 . . ?
H11A C11 H11B 107.7 . . ?
C13 C12 C11 110.3(2) . . ?
C13 C12 H12A 109.6 . . ?
C11 C12 H12A 109.6 . . ?
C13 C12 H12B 109.6 . . ?
C11 C12 H12B 109.6 . . ?
H12A C12 H12B 108.1 . . ?
C17 C13 C12 116.5(2) . . ?
C17 C13 C14 101.1(2) . . ?
C12 C13 C14 109.6(2) . . ?
C17 C13 C18 104.8(2) . . ?
C12 C13 C18 111.4(3) . . ?
C14 C13 C18 113.2(2) . . ?
C8 C14 C15 121.8(3) . . ?
C8 C14 C13 113.0(2) . . ?
C15 C14 C13 104.3(2) . . ?
C8 C14 H14 105.5 . . ?
C15 C14 H14 105.5 . . ?
C13 C14 H14 105.5 . . ?
C14 C15 C16 102.1(3) . . ?
C14 C15 H15A 111.4 . . ?
C16 C15 H15A 111.4 . . ?
C14 C15 H15B 111.4 . . ?
C16 C15 H15B 111.4 . . ?
H15A C15 H15B 109.2 . . ?
C17 C16 C15 106.4(3) . . ?
C17 C16 H16A 110.4 . . ?
C15 C16 H16A 110.4 . . ?
C17 C16 H16B 110.4 . . ?
C15 C16 H16B 110.4 . . ?
H16A C16 H16B 108.6 . . ?
O2 C17 C16 125.6(3) . . ?
O2 C17 C13 126.4(3) . . ?
C16 C17 C13 107.9(3) . . ?
C13 C18 H18A 109.5 . . ?
C13 C18 H18B 109.5 . . ?
H18A C18 H18B 109.5 . . ?
C13 C18 H18C 109.5 . . ?
H18A C18 H18C 109.5 . . ?
H18B C18 H18C 109.5 . . ?
C6 C19 H19A 109.5 . . ?
C6 C19 H19B 109.5 . . ?
H19A C19 H19B 109.5 . . ?
C6 C19 H19C 109.5 . . ?
H19A C19 H19C 109.5 . . ?
H19B C19 H19C 109.5 . . ?
N1 C20 C21 104.9(2) . . ?
N1 C20 H20A 110.8 . . ?
C21 C20 H20A 110.8 . . ?
N1 C20 H20B 110.8 . . ?
C21 C20 H20B 110.8 . . ?
H20A C20 H20B 108.8 . . ?
C22 C21 C20 106.0(3) . . ?
C22 C21 H21A 110.5 . . ?
C20 C21 H21A 110.5 . . ?
C22 C21 H21B 110.5 . . ?
C20 C21 H21B 110.5 . . ?
H21A C21 H21B 108.7 . . ?
C21 C22 C23 105.6(3) . . ?
C21 C22 H22A 110.6 . . ?
C23 C22 H22A 110.6 . . ?
C21 C22 H22B 110.6 . . ?
C23 C22 H22B 110.6 . . ?
H22A C22 H22B 108.7 . . ?
N1 C23 C22 103.7(3) . . ?
N1 C23 H23A 111.0 . . ?
C22 C23 H23A 111.0 . . ?
N1 C23 H23B 111.0 . . ?
C22 C23 H23B 111.0 . . ?
H23A C23 H23B 109.0 . . ?
C23 N1 C4 117.7(2) . . ?
C23 N1 C20 108.5(2) . . ?
C4 N1 C20 115.4(2) . . ?

loop_
_geom_bond_atom_site_label_1
_geom_bond_atom_site_label_2
_geom_bond_distance
_geom_bond_site_symmetry_2
_geom_bond_publ_flag
C1 C6 1.529(4) . ?
C1 C2 1.530(4) . ?
C1 H1A 0.9700 . ?
C1 H1B 0.9700 . ?
C2 C3 1.492(5) . ?
C2 H2A 0.9700 . ?
C2 H2B 0.9700 . ?
C3 O1 1.218(4) . ?
C3 C4 1.529(4) . ?
C4 N1 1.452(4) . ?
C4 C5 1.556(4) . ?
C4 H4 0.9800 . ?
C5 C10 1.510(4) . ?
C5 C6 1.548(4) . ?
C5 H5 0.9800 . ?
C6 C19 1.534(4) . ?
C6 C7 1.561(4) . ?
C7 C11 1.533(4) . ?
C7 C8 1.541(4) . ?
C7 H7 0.9800 . ?
C8 C14 1.516(4) . ?
C8 C9 1.524(4) . ?
C8 H8 0.9800 . ?
C9 C10 1.525(4) . ?
C9 H9A 0.9700 . ?
C9 H9B 0.9700 . ?
C10 H10A 0.9700 . ?
C10 H10B 0.9700 . ?
C11 C12 1.533(4) . ?
C11 H11A 0.9700 . ?
C11 H11B 0.9700 . ?
C12 C13 1.521(4) . ?
C12 H12A 0.9700 . ?
C12 H12B 0.9700 . ?
C13 C17 1.512(4) . ?
C13 C14 1.530(4) . ?
C13 C18 1.551(4) . ?
C14 C15 1.522(4) . ?
C14 H14 0.9800 . ?
C15 C16 1.532(5) . ?
C15 H15A 0.9700 . ?
C15 H15B 0.9700 . ?
C16 C17 1.508(5) . ?
C16 H16A 0.9700 . ?
C16 H16B 0.9700 . ?
C17 O2 1.209(4) . ?
C18 H18A 0.9600 . ?
C18 H18B 0.9600 . ?
C18 H18C 0.9600 . ?
C19 H19A 0.9600 . ?
C19 H19B 0.9600 . ?
C19 H19C 0.9600 . ?
C20 N1 1.465(4) . ?
C20 C21 1.518(5) . ?
C20 H20A 0.9700 . ?
C20 H20B 0.9700 . ?
C21 C22 1.468(5) . ?
C21 H21A 0.9700 . ?
C21 H21B 0.9700 . ?
C22 C23 1.478(5) . ?
C22 H22A 0.9700 . ?
C22 H22B 0.9700 . ?
C23 N1 1.450(3) . ?
C23 H23A 0.9700 . ?
C23 H23B 0.9700 . ?

loop_
_geom_hbond_atom_site_label_D
_geom_hbond_atom_site_label_H
_geom_hbond_atom_site_label_A
_geom_hbond_distance_DH
_geom_hbond_distance_HA
_geom_hbond_distance_DA
_geom_hbond_angle_DHA
_geom_hbond_site_symmetry_A
C23 H23B O1 0.97 2.48 3.074(4) 119.2 .
C20 H20A O1 0.97 2.52 3.058(4) 115.2 .
C9 H9B O2 0.97 2.60 3.513(4) 157.6 4_455

loop_
_geom_torsion_atom_site_label_1
_geom_torsion_atom_site_label_2
_geom_torsion_atom_site_label_3
_geom_torsion_atom_site_label_4
_geom_torsion
_geom_torsion_site_symmetry_1
_geom_torsion_site_symmetry_2
_geom_torsion_site_symmetry_3
_geom_torsion_site_symmetry_4
_geom_torsion_publ_flag
C6 C1 C2 C3 -55.6(3) . . . . ?
C1 C2 C3 O1 -122.9(3) . . . . ?
C1 C2 C3 C4 55.6(3) . . . . ?
O1 C3 C4 N1 -2.9(4) . . . . ?
C2 C3 C4 N1 178.6(2) . . . . ?
O1 C3 C4 C5 124.6(3) . . . . ?
C2 C3 C4 C5 -53.9(3) . . . . ?
N1 C4 C5 C10 -49.0(3) . . . . ?
C3 C4 C5 C10 -178.2(2) . . . . ?
N1 C4 C5 C6 -177.6(2) . . . . ?
C3 C4 C5 C6 53.3(3) . . . . ?
C2 C1 C6 C19 -67.9(3) . . . . ?
C2 C1 C6 C5 54.3(3) . . . . ?
C2 C1 C6 C7 171.1(2) . . . . ?
C10 C5 C6 C1 177.2(2) . . . . ?
C4 C5 C6 C1 -54.1(3) . . . . ?
C10 C5 C6 C19 -62.4(3) . . . . ?
C4 C5 C6 C19 66.4(3) . . . . ?
C10 C5 C6 C7 59.1(3) . . . . ?
C4 C5 C6 C7 -172.2(2) . . . . ?
C1 C6 C7 C11 56.5(3) . . . . ?
C19 C6 C7 C11 -63.6(3) . . . . ?
C5 C6 C7 C11 174.2(2) . . . . ?
C1 C6 C7 C8 -174.2(2) . . . . ?
C19 C6 C7 C8 65.7(3) . . . . ?
C5 C6 C7 C8 -56.5(3) . . . . ?
C11 C7 C8 C14 -52.8(3) . . . . ?
C6 C7 C8 C14 177.1(2) . . . . ?
C11 C7 C8 C9 -176.8(2) . . . . ?
C6 C7 C8 C9 53.0(3) . . . . ?
C14 C8 C9 C10 -172.5(2) . . . . ?
C7 C8 C9 C10 -50.7(3) . . . . ?
C6 C5 C10 C9 -58.4(3) . . . . ?
C4 C5 C10 C9 172.0(2) . . . . ?
C8 C9 C10 C5 53.7(3) . . . . ?
C8 C7 C11 C12 52.3(3) . . . . ?
C6 C7 C11 C12 -177.9(2) . . . . ?
C7 C11 C12 C13 -53.4(3) . . . . ?
C11 C12 C13 C17 169.8(3) . . . . ?
C11 C12 C13 C14 55.8(3) . . . . ?
C11 C12 C13 C18 -70.2(3) . . . . ?
C9 C8 C14 C15 -53.7(3) . . . . ?
C7 C8 C14 C15 -176.7(3) . . . . ?
C9 C8 C14 C13 -179.1(2) . . . . ?
C7 C8 C14 C13 57.9(3) . . . . ?
C17 C13 C14 C8 176.0(2) . . . . ?
C12 C13 C14 C8 -60.5(3) . . . . ?
C18 C13 C14 C8 64.5(3) . . . . ?
C17 C13 C14 C15 41.6(3) . . . . ?
C12 C13 C14 C15 165.2(2) . . . . ?
C18 C13 C14 C15 -69.9(3) . . . . ?
C8 C14 C15 C16 -169.3(3) . . . . ?
C13 C14 C15 C16 -40.1(3) . . . . ?
C14 C15 C16 C17 22.7(4) . . . . ?
C15 C16 C17 O2 -177.2(3) . . . . ?
C15 C16 C17 C13 2.9(4) . . . . ?
C12 C13 C17 O2 34.4(4) . . . . ?
C14 C13 C17 O2 153.0(3) . . . . ?
C18 C13 C17 O2 -89.2(4) . . . . ?
C12 C13 C17 C16 -145.7(3) . . . . ?
C14 C13 C17 C16 -27.1(3) . . . . ?
C18 C13 C17 C16 90.7(3) . . . . ?
N1 C20 C21 C22 5.9(4) . . . . ?
C20 C21 C22 C23 -24.6(5) . . . . ?
C21 C22 C23 N1 34.0(4) . . . . ?
C22 C23 N1 C4 -164.1(3) . . . . ?
C22 C23 N1 C20 -30.8(3) . . . . ?
C3 C4 N1 C23 65.9(3) . . . . ?
C5 C4 N1 C23 -59.5(3) . . . . ?
C3 C4 N1 C20 -64.3(3) . . . . ?
C5 C4 N1 C20 170.3(2) . . . . ?
C21 C20 N1 C23 15.6(4) . . . . ?
C21 C20 N1 C4 150.1(3) . . . . ?

loop_
_cod_related_entry_id
_cod_related_entry_database
_cod_related_entry_code
1 ChemSpider 30653107
